data_7052731
loop_
_publ_author_name
'Losada, Jos\'e'
'Garc\'ia-Armada, Pilar'
'Robles, V\'ictor'
'Mart\'inez, \'Angel M.'
'Casado, Carmen M.'
'Alonso, Beatriz'

_publ_section_title
;
 Carbosilane based dendritic cores functionalized with interacting
 ferrocenyl units: synthesis and electrocatalytical properties
;
_journal_issue 10
_journal_name_full 'New Journal of Chemistry'
_journal_page_first 2187
_journal_paper_doi 10.1039/c1nj20190e
_journal_volume 35
_journal_year 2011
_chemical_formula_sum 'C21 H22 Fe2 Si'
_chemical_formula_weight 414.18
_chemical_name_systematic
;
?
;
_space_group_IT_number 14
_symmetry_cell_setting monoclinic
_symmetry_space_group_name_Hall '-P 2ybc'
_symmetry_space_group_name_H-M 'P 1 21/c 1'
_atom_sites_solution_hydrogens geom
_atom_sites_solution_primary direct
_atom_sites_solution_secondary difmap
_audit_creation_method SHELXL-97
_cell_angle_alpha 90.00
_cell_angle_beta 92.127(2)
_cell_angle_gamma 90.00
_cell_formula_units_Z 4
_cell_length_a 9.8776(3)
_cell_length_b 12.0035(4)
_cell_length_c 15.5669(5)
_cell_measurement_temperature 296(2)
_cell_volume 1844.43(10)
_computing_cell_refinement 'Bruker SMART'
_computing_data_collection 'Bruker SMART'
_computing_data_reduction 'Bruker SAINT'
_computing_molecular_graphics 'Bruker SHELXTL'
_computing_publication_material 'Bruker SHELXTL'
_computing_structure_refinement 'SHELXL-97 (Sheldrick, 1997)'
_computing_structure_solution 'SHELXS-97 (Sheldrick, 1990)'
_diffrn_ambient_temperature 296(2)
_diffrn_measured_fraction_theta_full 0.955
_diffrn_measured_fraction_theta_max 0.955
_diffrn_measurement_device_type 'CCD area detector'
_diffrn_measurement_method 'phi and omega scans'
_diffrn_radiation_monochromator graphite
_diffrn_radiation_source 'fine-focus sealed tube'
_diffrn_radiation_type CuK\a
_diffrn_radiation_wavelength 1.54178
_diffrn_reflns_av_R_equivalents 0.0359
_diffrn_reflns_av_sigmaI/netI 0.0358
_diffrn_reflns_limit_h_max 10
_diffrn_reflns_limit_h_min -11
_diffrn_reflns_limit_k_max 14
_diffrn_reflns_limit_k_min -14
_diffrn_reflns_limit_l_max 18
_diffrn_reflns_limit_l_min -17
_diffrn_reflns_number 10071
_diffrn_reflns_theta_full 70.63
_diffrn_reflns_theta_max 70.63
_diffrn_reflns_theta_min 4.48
_exptl_absorpt_coefficient_mu 13.201
_exptl_absorpt_correction_type none
_exptl_crystal_colour orange
_exptl_crystal_density_diffrn 1.492
_exptl_crystal_density_meas 0
_exptl_crystal_density_method 'not measured'
_exptl_crystal_description prisma
_exptl_crystal_F_000 856
_exptl_crystal_size_max 0.10
_exptl_crystal_size_mid 0.06
_exptl_crystal_size_min 0.02
_refine_diff_density_max 0.307
_refine_diff_density_min -0.219
_refine_diff_density_rms 0.047
_refine_ls_extinction_method none
_refine_ls_goodness_of_fit_ref 1.017
_refine_ls_hydrogen_treatment mixed
_refine_ls_matrix_type full
_refine_ls_number_parameters 222
_refine_ls_number_reflns 3368
_refine_ls_number_restraints 0
_refine_ls_restrained_S_all 1.017
_refine_ls_R_factor_all 0.0447
_refine_ls_R_factor_gt 0.0328
_refine_ls_shift/su_max 0.000
_refine_ls_shift/su_mean 0.000
_refine_ls_structure_factor_coef Fsqd
_refine_ls_weighting_details 'calc w=1/[\s^2^(Fo^2^)+(0.0465P)^2^+0.1883P] where P=(Fo^2^+2Fc^2^)/3'
_refine_ls_weighting_scheme calc
_refine_ls_wR_factor_gt 0.0808
_refine_ls_wR_factor_ref 0.0878
_reflns_number_gt 2721
_reflns_number_total 3368
_reflns_threshold_expression >2sigma(I)
_cod_data_source_file c1nj20190e.txt
_cod_data_source_block hsimef_m
_cod_depositor_comments
;
The following automatic conversions were performed:

'_symmetry_cell_setting' value 'Monoclinic' changed to 'monoclinic'
according to /home/saulius/struct/CIF-dictionaries/cif_core.dic
dictionary named 'cif_core.dic' version 2.4.1 from 2010-06-29.

Automatic conversion script
Id: cif_fix_values 1715 2011-07-08 13:25:40Z adriana 
;
_cod_original_sg_symbol_H-M P2(1)/c
_cod_database_code 7052731

loop_
_symmetry_equiv_pos_as_xyz
'x, y, z'
'-x, y+1/2, -z+1/2'
'-x, -y, -z'
'x, -y-1/2, z-1/2'

loop_
_atom_site_label
_atom_site_type_symbol
_atom_site_fract_x
_atom_site_fract_y
_atom_site_fract_z
_atom_site_U_iso_or_equiv
_atom_site_adp_type
_atom_site_occupancy
_atom_site_symmetry_multiplicity
_atom_site_calc_flag
_atom_site_refinement_flags
Si1 Si 0.89212(8) 0.72192(6) 0.33086(5) 0.04846(18) Uani 1 1 d .
Fe1 Fe 0.68648(4) 0.89334(3) 0.20091(3) 0.04711(13) Uani 1 1 d .
Fe2 Fe 1.17895(4) 0.81071(4) 0.45036(3) 0.04885(14) Uani 1 1 d .
C1 C 0.7615(4) 0.6122(3) 0.3431(2) 0.0806(11) Uani 1 1 d .
H1A H 0.6950 0.6376 0.3820 0.121 Uiso 1 1 calc R
H1B H 0.8036 0.5456 0.3654 0.121 Uiso 1 1 calc R
H1C H 0.7184 0.5966 0.2881 0.121 Uiso 1 1 calc R
C2 C 0.8141(3) 0.8580(2) 0.30432(16) 0.0486(6) Uani 1 1 d .
C3 C 0.8683(3) 0.9447(3) 0.2528(2) 0.0696(9) Uani 1 1 d .
H3 H 0.9549 0.9419 0.2242 0.084 Uiso 1 1 calc R
C4 C 0.7754(5) 1.0346(3) 0.2489(3) 0.0898(13) Uani 1 1 d .
H4 H 0.7870 1.1045 0.2174 0.108 Uiso 1 1 calc R
C5 C 0.6649(5) 1.0066(3) 0.2969(3) 0.0858(12) Uani 1 1 d .
H5 H 0.5851 1.0533 0.3052 0.103 Uiso 1 1 calc R
C6 C 0.6872(3) 0.8980(3) 0.33177(19) 0.0643(8) Uani 1 1 d .
H6 H 0.6249 0.8574 0.3680 0.077 Uiso 1 1 calc R
C7 C 0.6625(5) 0.7544(3) 0.1280(3) 0.0946(15) Uani 1 1 d .
H7 H 0.7063 0.6823 0.1390 0.114 Uiso 1 1 calc R
C8 C 0.7134(4) 0.8410(5) 0.0789(2) 0.0952(14) Uani 1 1 d .
H8 H 0.7996 0.8403 0.0496 0.114 Uiso 1 1 calc R
C9 C 0.6224(4) 0.9267(4) 0.0780(2) 0.0857(11) Uani 1 1 d .
H9 H 0.6324 0.9980 0.0482 0.103 Uiso 1 1 calc R
C10 C 0.5141(4) 0.8959(4) 0.1260(3) 0.0860(13) Uani 1 1 d .
H10 H 0.4342 0.9419 0.1360 0.103 Uiso 1 1 calc R
C11 C 0.5373(4) 0.7888(4) 0.1589(2) 0.0861(12) Uani 1 1 d .
H11 H 0.4767 0.7454 0.1944 0.103 Uiso 1 1 calc R
C12 C 0.9916(3) 0.7388(2) 0.43377(17) 0.0483(6) Uani 1 1 d .
C13 C 0.9861(3) 0.8341(3) 0.48899(18) 0.0577(7) Uani 1 1 d .
H13 H 0.9309 0.9008 0.4781 0.069 Uiso 1 1 calc R
C14 C 1.0745(3) 0.8166(4) 0.56144(19) 0.0727(10) Uani 1 1 d .
H14 H 1.0908 0.8688 0.6091 0.087 Uiso 1 1 calc R
C15 C 1.1367(3) 0.7116(3) 0.5522(2) 0.0741(10) Uani 1 1 d .
H15 H 1.2034 0.6780 0.5926 0.089 Uiso 1 1 calc R
C16 C 1.0847(3) 0.6627(3) 0.4749(2) 0.0611(8) Uani 1 1 d .
H16 H 1.1106 0.5898 0.4524 0.073 Uiso 1 1 calc R
C17 C 1.3464(3) 0.7806(3) 0.3808(2) 0.0731(9) Uani 1 1 d .
H17 H 1.3826 0.7076 0.3655 0.088 Uiso 1 1 calc R
C18 C 1.2522(3) 0.8443(3) 0.3325(2) 0.0697(9) Uani 1 1 d .
H18 H 1.2094 0.8223 0.2773 0.084 Uiso 1 1 calc R
C19 C 1.2270(4) 0.9436(3) 0.3765(2) 0.0762(10) Uani 1 1 d .
H19 H 1.1645 1.0025 0.3570 0.091 Uiso 1 1 calc R
C20 C 1.3064(4) 0.9447(3) 0.4524(2) 0.0794(10) Uani 1 1 d .
H20 H 1.3095 1.0043 0.4955 0.095 Uiso 1 1 calc R
C21 C 1.3810(3) 0.8440(4) 0.4566(2) 0.0827(11) Uani 1 1 d .
H21 H 1.4452 0.8217 0.5029 0.099 Uiso 1 1 calc R
H1 H 0.975(3) 0.690(3) 0.265(2) 0.072(10) Uiso 1 1 d .

loop_
_atom_site_aniso_label
_atom_site_aniso_U_11
_atom_site_aniso_U_22
_atom_site_aniso_U_33
_atom_site_aniso_U_23
_atom_site_aniso_U_13
_atom_site_aniso_U_12
Si1 0.0523(4) 0.0474(4) 0.0453(4) 0.0012(3) -0.0027(3) 0.0003(3)
Fe1 0.0417(2) 0.0471(2) 0.0518(2) -0.00397(18) -0.00844(16) 0.00515(17)
Fe2 0.0470(2) 0.0554(3) 0.0440(2) 0.00459(18) -0.00086(16) -0.00539(18)
C1 0.103(3) 0.067(2) 0.070(2) 0.0038(17) -0.0199(19) -0.030(2)
C2 0.0462(14) 0.0508(15) 0.0479(14) 0.0002(12) -0.0095(11) -0.0019(12)
C3 0.0530(17) 0.069(2) 0.085(2) 0.0231(17) -0.0238(15) -0.0177(15)
C4 0.104(3) 0.0486(18) 0.112(3) 0.005(2) -0.055(3) -0.0085(19)
C5 0.097(3) 0.066(2) 0.091(3) -0.035(2) -0.035(2) 0.031(2)
C6 0.0640(19) 0.076(2) 0.0520(16) -0.0173(15) -0.0047(13) 0.0080(16)
C7 0.142(4) 0.067(2) 0.072(2) -0.034(2) -0.047(3) 0.040(2)
C8 0.090(3) 0.144(4) 0.052(2) -0.018(2) -0.0051(18) 0.032(3)
C9 0.098(3) 0.088(3) 0.069(2) 0.012(2) -0.033(2) -0.002(2)
C10 0.060(2) 0.094(3) 0.101(3) -0.035(2) -0.038(2) 0.0227(19)
C11 0.098(3) 0.085(3) 0.074(2) -0.016(2) -0.016(2) -0.036(2)
C12 0.0435(14) 0.0499(15) 0.0514(15) 0.0074(12) -0.0001(11) -0.0017(11)
C13 0.0500(16) 0.071(2) 0.0519(16) -0.0059(14) 0.0034(12) 0.0003(13)
C14 0.066(2) 0.111(3) 0.0413(15) -0.0048(17) 0.0033(13) -0.019(2)
C15 0.062(2) 0.100(3) 0.0599(19) 0.0320(19) -0.0114(15) -0.0127(19)
C16 0.0600(18) 0.0555(17) 0.0676(19) 0.0193(15) -0.0035(14) -0.0003(14)
C17 0.0563(19) 0.082(2) 0.082(2) -0.0072(19) 0.0182(16) -0.0041(17)
C18 0.071(2) 0.089(2) 0.0495(17) 0.0028(17) 0.0092(14) -0.0199(18)
C19 0.086(2) 0.064(2) 0.078(2) 0.0187(18) 0.0059(18) -0.0197(18)
C20 0.086(3) 0.076(2) 0.077(2) -0.0115(19) 0.0085(18) -0.032(2)
C21 0.0486(18) 0.130(4) 0.069(2) 0.013(2) -0.0045(14) -0.025(2)

loop_
_atom_type_symbol
_atom_type_description
_atom_type_scat_dispersion_real
_atom_type_scat_dispersion_imag
_atom_type_scat_source
C C 0.0181 0.0091 'International Tables Vol C Tables 4.2.6.8 and 6.1.1.4'
H H 0.0000 0.0000 'International Tables Vol C Tables 4.2.6.8 and 6.1.1.4'
Si Si 0.2541 0.3302 'International Tables Vol C Tables 4.2.6.8 and 6.1.1.4'
Fe Fe -1.1336 3.1974 'International Tables Vol C Tables 4.2.6.8 and 6.1.1.4'

loop_
_geom_angle_atom_site_label_1
_geom_angle_atom_site_label_2
_geom_angle_atom_site_label_3
_geom_angle
C2 Si1 C1 111.35(16)
C2 Si1 C12 107.40(12)
C1 Si1 C12 109.64(14)
C11 Fe1 C7 40.61(17)
C11 Fe1 C8 67.98(19)
C7 Fe1 C8 40.28(19)
C11 Fe1 C10 40.40(17)
C7 Fe1 C10 67.20(15)
C8 Fe1 C10 66.59(17)
C11 Fe1 C9 67.71(17)
C7 Fe1 C9 66.98(17)
C8 Fe1 C9 39.29(17)
C10 Fe1 C9 39.68(17)
C11 Fe1 C5 123.7(2)
C7 Fe1 C5 161.2(2)
C8 Fe1 C5 156.2(2)
C10 Fe1 C5 107.64(15)
C9 Fe1 C5 121.45(17)
C11 Fe1 C3 159.34(17)
C7 Fe1 C3 123.64(17)
C8 Fe1 C3 108.69(18)
C10 Fe1 C3 158.81(17)
C9 Fe1 C3 123.55(16)
C5 Fe1 C3 67.79(17)
C11 Fe1 C6 108.38(15)
C7 Fe1 C6 125.36(17)
C8 Fe1 C6 161.72(17)
C10 Fe1 C6 123.09(17)
C9 Fe1 C6 157.67(16)
C5 Fe1 C6 40.96(15)
C3 Fe1 C6 67.99(14)
C11 Fe1 C4 158.74(19)
C7 Fe1 C4 158.4(2)
C8 Fe1 C4 122.1(2)
C10 Fe1 C4 122.62(16)
C9 Fe1 C4 107.21(17)
C5 Fe1 C4 39.79(17)
C3 Fe1 C4 40.68(15)
C6 Fe1 C4 68.00(16)
C11 Fe1 C2 122.93(15)
C7 Fe1 C2 108.95(13)
C8 Fe1 C2 124.95(15)
C10 Fe1 C2 158.83(17)
C9 Fe1 C2 160.05(16)
C5 Fe1 C2 68.93(12)
C3 Fe1 C2 40.95(12)
C6 Fe1 C2 40.73(12)
C4 Fe1 C2 68.96(13)
C19 Fe2 C21 67.88(17)
C19 Fe2 C15 163.15(16)
C21 Fe2 C15 107.85(15)
C19 Fe2 C18 40.27(15)
C21 Fe2 C18 67.87(14)
C15 Fe2 C18 154.97(17)
C19 Fe2 C13 107.41(15)
C21 Fe2 C13 152.26(16)
C15 Fe2 C13 68.30(14)
C18 Fe2 C13 127.26(14)
C19 Fe2 C20 40.01(15)
C21 Fe2 C20 40.66(17)
C15 Fe2 C20 126.26(15)
C18 Fe2 C20 67.60(14)
C13 Fe2 C20 117.99(16)
C19 Fe2 C17 68.18(16)
C21 Fe2 C17 41.18(15)
C15 Fe2 C17 120.15(16)
C18 Fe2 C17 40.19(15)
C13 Fe2 C17 164.78(13)
C20 Fe2 C17 68.70(16)
C19 Fe2 C14 125.90(17)
C21 Fe2 C14 118.52(14)
C15 Fe2 C14 40.42(15)
C18 Fe2 C14 163.88(16)
C13 Fe2 C14 40.56(13)
C20 Fe2 C14 106.82(15)
C17 Fe2 C14 153.78(15)
C19 Fe2 C16 154.63(14)
C21 Fe2 C16 127.83(16)
C15 Fe2 C16 40.61(14)
C18 Fe2 C16 121.26(14)
C13 Fe2 C16 68.17(13)
C20 Fe2 C16 164.66(14)
C17 Fe2 C16 109.15(15)
C14 Fe2 C16 67.99(15)
C19 Fe2 C12 119.19(13)
C21 Fe2 C12 165.57(16)
C15 Fe2 C12 69.05(12)
C18 Fe2 C12 108.61(12)
C13 Fe2 C12 41.03(12)
C20 Fe2 C12 152.47(15)
C17 Fe2 C12 127.16(13)
C14 Fe2 C12 68.89(12)
C16 Fe2 C12 40.89(11)
C6 C2 C3 106.0(3)
C6 C2 Si1 126.6(2)
C3 C2 Si1 127.4(2)
C6 C2 Fe1 69.10(16)
C3 C2 Fe1 68.97(15)
Si1 C2 Fe1 126.71(14)
C4 C3 C2 108.9(3)
C4 C3 Fe1 69.73(18)
C2 C3 Fe1 70.08(15)
C5 C4 C3 108.3(3)
C5 C4 Fe1 70.0(2)
C3 C4 Fe1 69.59(19)
C4 C5 C6 108.3(3)
C4 C5 Fe1 70.2(2)
C6 C5 Fe1 69.56(18)
C2 C6 C5 108.6(3)
C2 C6 Fe1 70.17(16)
C5 C6 Fe1 69.5(2)
C8 C7 C11 107.9(3)
C8 C7 Fe1 69.9(2)
C11 C7 Fe1 69.66(19)
C9 C8 C7 108.4(4)
C9 C8 Fe1 70.6(2)
C7 C8 Fe1 69.8(2)
C8 C9 C10 108.5(4)
C8 C9 Fe1 70.2(2)
C10 C9 Fe1 70.0(2)
C9 C10 C11 108.9(4)
C9 C10 Fe1 70.35(19)
C11 C10 Fe1 69.69(19)
C10 C11 C7 106.2(4)
C10 C11 Fe1 69.92(19)
C7 C11 Fe1 69.7(2)
C16 C12 C13 106.2(3)
C16 C12 Si1 128.8(2)
C13 C12 Si1 125.0(2)
C16 C12 Fe2 69.49(16)
C13 C12 Fe2 69.07(16)
Si1 C12 Fe2 126.90(14)
C14 C13 C12 108.8(3)
C14 C13 Fe2 70.06(18)
C12 C13 Fe2 69.90(16)
C15 C14 C13 108.0(3)
C15 C14 Fe2 69.42(19)
C13 C14 Fe2 69.38(17)
C14 C15 C16 108.1(3)
C14 C15 Fe2 70.16(19)
C16 C15 Fe2 70.08(17)
C15 C16 C12 108.8(3)
C15 C16 Fe2 69.32(19)
C12 C16 Fe2 69.62(16)
C18 C17 C21 106.6(4)
C18 C17 Fe2 69.75(19)
C21 C17 Fe2 69.12(19)
C19 C18 C17 109.1(3)
C19 C18 Fe2 69.66(18)
C17 C18 Fe2 70.06(18)
C20 C19 C18 108.6(4)
C20 C19 Fe2 70.3(2)
C18 C19 Fe2 70.06(19)
C19 C20 C21 107.8(3)
C19 C20 Fe2 69.65(19)
C21 C20 Fe2 69.4(2)
C20 C21 C17 107.9(3)
C20 C21 Fe2 70.0(2)
C17 C21 Fe2 69.70(18)

loop_
_geom_bond_atom_site_label_1
_geom_bond_atom_site_label_2
_geom_bond_distance
Si1 C2 1.846(3)
Si1 C1 1.859(3)
Si1 C12 1.859(3)
Fe1 C11 2.025(3)
Fe1 C7 2.026(3)
Fe1 C8 2.028(4)
Fe1 C10 2.028(3)
Fe1 C9 2.033(3)
Fe1 C5 2.037(3)
Fe1 C3 2.037(3)
Fe1 C6 2.037(3)
Fe1 C4 2.039(3)
Fe1 C2 2.052(2)
Fe2 C19 2.033(3)
Fe2 C21 2.034(3)
Fe2 C15 2.038(3)
Fe2 C18 2.038(3)
Fe2 C13 2.038(3)
Fe2 C20 2.042(3)
Fe2 C17 2.042(3)
Fe2 C14 2.047(3)
Fe2 C16 2.048(3)
Fe2 C12 2.050(3)
C2 C6 1.423(4)
C2 C3 1.430(4)
C3 C4 1.417(5)
C4 C5 1.387(6)
C5 C6 1.425(5)
C7 C8 1.396(7)
C7 C11 1.406(6)
C8 C9 1.365(6)
C9 C10 1.378(6)
C10 C11 1.399(6)
C12 C16 1.431(4)
C12 C13 1.433(4)
C13 C14 1.416(4)
C14 C15 1.411(5)
C15 C16 1.418(5)
C17 C18 1.402(5)
C17 C21 1.434(5)
C18 C19 1.401(5)
C19 C20 1.394(5)
C20 C21 1.416(6)

loop_
_geom_torsion_atom_site_label_1
_geom_torsion_atom_site_label_2
_geom_torsion_atom_site_label_3
_geom_torsion_atom_site_label_4
_geom_torsion
C1 Si1 C2 C6 32.4(3)
C12 Si1 C2 C6 -87.7(2)
C1 Si1 C2 C3 -148.0(3)
C12 Si1 C2 C3 91.9(3)
C1 Si1 C2 Fe1 -57.7(2)
C12 Si1 C2 Fe1 -177.69(16)
C11 Fe1 C2 C6 -79.8(2)
C7 Fe1 C2 C6 -122.6(2)
C8 Fe1 C2 C6 -164.5(3)
C10 Fe1 C2 C6 -47.0(4)
C9 Fe1 C2 C6 162.8(4)
C5 Fe1 C2 C6 37.5(2)
C3 Fe1 C2 C6 117.5(3)
C4 Fe1 C2 C6 80.3(2)
C11 Fe1 C2 C3 162.6(2)
C7 Fe1 C2 C3 119.9(3)
C8 Fe1 C2 C3 77.9(3)
C10 Fe1 C2 C3 -164.5(4)
C9 Fe1 C2 C3 45.3(5)
C5 Fe1 C2 C3 -80.0(2)
C6 Fe1 C2 C3 -117.5(3)
C4 Fe1 C2 C3 -37.2(2)
C11 Fe1 C2 Si1 41.0(3)
C7 Fe1 C2 Si1 -1.8(3)
C8 Fe1 C2 Si1 -43.7(3)
C10 Fe1 C2 Si1 73.8(4)
C9 Fe1 C2 Si1 -76.4(5)
C5 Fe1 C2 Si1 158.4(3)
C3 Fe1 C2 Si1 -121.7(3)
C6 Fe1 C2 Si1 120.8(3)
C4 Fe1 C2 Si1 -158.9(3)
C6 C2 C3 C4 -0.4(3)
Si1 C2 C3 C4 179.9(2)
Fe1 C2 C3 C4 59.1(2)
C6 C2 C3 Fe1 -59.51(19)
Si1 C2 C3 Fe1 120.8(2)
C11 Fe1 C3 C4 -165.2(4)
C7 Fe1 C3 C4 159.9(3)
C8 Fe1 C3 C4 117.8(3)
C10 Fe1 C3 C4 44.5(6)
C9 Fe1 C3 C4 76.9(3)
C5 Fe1 C3 C4 -37.0(2)
C6 Fe1 C3 C4 -81.4(3)
C2 Fe1 C3 C4 -120.0(3)
C11 Fe1 C3 C2 -45.2(5)
C7 Fe1 C3 C2 -80.1(3)
C8 Fe1 C3 C2 -122.2(2)
C10 Fe1 C3 C2 164.5(4)
C9 Fe1 C3 C2 -163.1(2)
C5 Fe1 C3 C2 83.0(2)
C6 Fe1 C3 C2 38.62(19)
C4 Fe1 C3 C2 120.0(3)
C2 C3 C4 C5 0.2(4)
Fe1 C3 C4 C5 59.6(2)
C2 C3 C4 Fe1 -59.3(2)
C11 Fe1 C4 C5 46.2(5)
C7 Fe1 C4 C5 -170.5(4)
C8 Fe1 C4 C5 159.2(2)
C10 Fe1 C4 C5 78.1(3)
C9 Fe1 C4 C5 118.8(2)
C3 Fe1 C4 C5 -119.4(3)
C6 Fe1 C4 C5 -38.0(2)
C2 Fe1 C4 C5 -81.9(2)
C11 Fe1 C4 C3 165.6(4)
C7 Fe1 C4 C3 -51.1(5)
C8 Fe1 C4 C3 -81.5(3)
C10 Fe1 C4 C3 -162.5(2)
C9 Fe1 C4 C3 -121.8(3)
C5 Fe1 C4 C3 119.4(3)
C6 Fe1 C4 C3 81.4(2)
C2 Fe1 C4 C3 37.4(2)
C3 C4 C5 C6 0.0(4)
Fe1 C4 C5 C6 59.3(2)
C3 C4 C5 Fe1 -59.3(2)
C11 Fe1 C5 C4 -161.7(2)
C7 Fe1 C5 C4 169.0(4)
C8 Fe1 C5 C4 -48.3(5)
C10 Fe1 C5 C4 -120.1(2)
C9 Fe1 C5 C4 -78.9(3)
C3 Fe1 C5 C4 37.8(2)
C6 Fe1 C5 C4 119.4(3)
C2 Fe1 C5 C4 82.0(2)
C11 Fe1 C5 C6 79.0(3)
C7 Fe1 C5 C6 49.7(5)
C8 Fe1 C5 C6 -167.7(4)
C10 Fe1 C5 C6 120.5(2)
C9 Fe1 C5 C6 161.7(2)
C3 Fe1 C5 C6 -81.5(2)
C4 Fe1 C5 C6 -119.4(3)
C2 Fe1 C5 C6 -37.3(2)
C3 C2 C6 C5 0.4(3)
Si1 C2 C6 C5 -179.9(2)
Fe1 C2 C6 C5 -59.0(2)
C3 C2 C6 Fe1 59.42(19)
Si1 C2 C6 Fe1 -120.9(2)
C4 C5 C6 C2 -0.3(4)
Fe1 C5 C6 C2 59.4(2)
C4 C5 C6 Fe1 -59.7(2)
C11 Fe1 C6 C2 119.5(2)
C7 Fe1 C6 C2 77.7(3)
C8 Fe1 C6 C2 44.2(6)
C10 Fe1 C6 C2 161.6(2)
C9 Fe1 C6 C2 -164.6(4)
C5 Fe1 C6 C2 -119.8(3)
C3 Fe1 C6 C2 -38.83(19)
C4 Fe1 C6 C2 -82.9(2)
C11 Fe1 C6 C5 -120.7(3)
C7 Fe1 C6 C5 -162.5(3)
C8 Fe1 C6 C5 164.0(5)
C10 Fe1 C6 C5 -78.5(3)
C9 Fe1 C6 C5 -44.8(5)
C3 Fe1 C6 C5 81.0(3)
C4 Fe1 C6 C5 37.0(2)
C2 Fe1 C6 C5 119.8(3)
C11 Fe1 C7 C8 119.0(3)
C10 Fe1 C7 C8 80.2(3)
C9 Fe1 C7 C8 36.9(2)
C5 Fe1 C7 C8 157.7(4)
C3 Fe1 C7 C8 -79.1(3)
C6 Fe1 C7 C8 -164.5(2)
C4 Fe1 C7 C8 -41.5(5)
C2 Fe1 C7 C8 -122.1(2)
C8 Fe1 C7 C11 -119.0(3)
C10 Fe1 C7 C11 -38.8(3)
C9 Fe1 C7 C11 -82.1(3)
C5 Fe1 C7 C11 38.7(5)
C3 Fe1 C7 C11 161.9(2)
C6 Fe1 C7 C11 76.5(3)
C4 Fe1 C7 C11 -160.6(4)
C2 Fe1 C7 C11 118.9(2)
C11 C7 C8 C9 -0.7(4)
Fe1 C7 C8 C9 -60.2(3)
C11 C7 C8 Fe1 59.5(2)
C11 Fe1 C8 C9 81.3(3)
C7 Fe1 C8 C9 119.1(4)
C10 Fe1 C8 C9 37.3(3)
C5 Fe1 C8 C9 -43.3(6)
C3 Fe1 C8 C9 -120.5(3)
C6 Fe1 C8 C9 163.2(4)
C4 Fe1 C8 C9 -77.6(3)
C2 Fe1 C8 C9 -163.1(2)
C11 Fe1 C8 C7 -37.9(2)
C10 Fe1 C8 C7 -81.8(3)
C9 Fe1 C8 C7 -119.1(4)
C5 Fe1 C8 C7 -162.5(4)
C3 Fe1 C8 C7 120.4(2)
C6 Fe1 C8 C7 44.1(6)
C4 Fe1 C8 C7 163.2(2)
C2 Fe1 C8 C7 77.8(3)
C7 C8 C9 C10 0.1(4)
Fe1 C8 C9 C10 -59.7(3)
C7 C8 C9 Fe1 59.8(3)
C11 Fe1 C9 C8 -82.0(3)
C7 Fe1 C9 C8 -37.9(3)
C10 Fe1 C9 C8 -119.4(4)
C5 Fe1 C9 C8 161.0(3)
C3 Fe1 C9 C8 78.3(3)
C6 Fe1 C9 C8 -166.2(4)
C4 Fe1 C9 C8 119.9(3)
C2 Fe1 C9 C8 44.3(6)
C11 Fe1 C9 C10 37.4(3)
C7 Fe1 C9 C10 81.5(3)
C8 Fe1 C9 C10 119.4(4)
C5 Fe1 C9 C10 -79.6(3)
C3 Fe1 C9 C10 -162.3(2)
C6 Fe1 C9 C10 -46.8(5)
C4 Fe1 C9 C10 -120.7(3)
C2 Fe1 C9 C10 163.7(3)
C8 C9 C10 C11 0.6(4)
Fe1 C9 C10 C11 -59.2(2)
C8 C9 C10 Fe1 59.8(3)
C11 Fe1 C10 C9 -120.0(4)
C7 Fe1 C10 C9 -80.9(3)
C8 Fe1 C10 C9 -37.0(3)
C5 Fe1 C10 C9 118.3(3)
C3 Fe1 C10 C9 44.4(5)
C6 Fe1 C10 C9 160.7(2)
C4 Fe1 C10 C9 77.2(3)
C2 Fe1 C10 C9 -164.6(3)
C7 Fe1 C10 C11 39.0(3)
C8 Fe1 C10 C11 83.0(3)
C9 Fe1 C10 C11 120.0(4)
C5 Fe1 C10 C11 -121.7(3)
C3 Fe1 C10 C11 164.4(4)
C6 Fe1 C10 C11 -79.3(3)
C4 Fe1 C10 C11 -162.8(3)
C2 Fe1 C10 C11 -44.6(5)
C9 C10 C11 C7 -1.0(4)
Fe1 C10 C11 C7 -60.6(2)
C9 C10 C11 Fe1 59.6(2)
C8 C7 C11 C10 1.1(4)
Fe1 C7 C11 C10 60.8(2)
C8 C7 C11 Fe1 -59.7(3)
C7 Fe1 C11 C10 -116.9(4)
C8 Fe1 C11 C10 -79.3(3)
C9 Fe1 C11 C10 -36.7(3)
C5 Fe1 C11 C10 77.1(3)
C3 Fe1 C11 C10 -164.0(4)
C6 Fe1 C11 C10 119.8(3)
C4 Fe1 C11 C10 43.4(6)
C2 Fe1 C11 C10 162.4(2)
C8 Fe1 C11 C7 37.6(2)
C10 Fe1 C11 C7 116.9(4)
C9 Fe1 C11 C7 80.1(3)
C5 Fe1 C11 C7 -166.0(2)
C3 Fe1 C11 C7 -47.1(5)
C6 Fe1 C11 C7 -123.3(2)
C4 Fe1 C11 C7 160.2(4)
C2 Fe1 C11 C7 -80.7(3)
C2 Si1 C12 C16 -170.6(3)
C1 Si1 C12 C16 68.3(3)
C2 Si1 C12 C13 10.7(3)
C1 Si1 C12 C13 -110.4(3)
C2 Si1 C12 Fe2 -78.20(19)
C1 Si1 C12 Fe2 160.7(2)
C19 Fe2 C12 C16 159.4(2)
C21 Fe2 C12 C16 43.3(6)
C15 Fe2 C12 C16 -36.9(2)
C18 Fe2 C12 C16 116.6(2)
C13 Fe2 C12 C16 -117.5(2)
C20 Fe2 C12 C16 -166.3(3)
C17 Fe2 C12 C16 75.7(2)
C14 Fe2 C12 C16 -80.3(2)
C19 Fe2 C12 C13 -83.1(2)
C21 Fe2 C12 C13 160.8(5)
C15 Fe2 C12 C13 80.6(2)
C18 Fe2 C12 C13 -125.9(2)
C20 Fe2 C12 C13 -48.8(3)
C17 Fe2 C12 C13 -166.8(2)
C14 Fe2 C12 C13 37.2(2)
C16 Fe2 C12 C13 117.5(2)
C19 Fe2 C12 Si1 35.6(2)
C21 Fe2 C12 Si1 -80.5(6)
C15 Fe2 C12 Si1 -160.6(2)
C18 Fe2 C12 Si1 -7.2(2)
C13 Fe2 C12 Si1 118.7(3)
C20 Fe2 C12 Si1 69.9(3)
C17 Fe2 C12 Si1 -48.0(3)
C14 Fe2 C12 Si1 155.9(2)
C16 Fe2 C12 Si1 -123.8(3)
C16 C12 C13 C14 0.5(3)
Si1 C12 C13 C14 179.4(2)
Fe2 C12 C13 C14 -59.4(2)
C16 C12 C13 Fe2 59.88(19)
Si1 C12 C13 Fe2 -121.1(2)
C19 Fe2 C13 C14 -125.4(2)
C21 Fe2 C13 C14 -49.9(4)
C15 Fe2 C13 C14 37.3(2)
C18 Fe2 C13 C14 -165.4(2)
C20 Fe2 C13 C14 -83.3(2)
C17 Fe2 C13 C14 164.0(5)
C16 Fe2 C13 C14 81.2(2)
C12 Fe2 C13 C14 119.9(3)
C19 Fe2 C13 C12 114.73(19)
C21 Fe2 C13 C12 -169.8(3)
C15 Fe2 C13 C12 -82.6(2)
C18 Fe2 C13 C12 74.7(2)
C20 Fe2 C13 C12 156.80(18)
C17 Fe2 C13 C12 44.1(6)
C14 Fe2 C13 C12 -119.9(3)
C16 Fe2 C13 C12 -38.71(16)
C12 C13 C14 C15 0.5(4)
Fe2 C13 C14 C15 -58.8(2)
C12 C13 C14 Fe2 59.3(2)
C19 Fe2 C14 C15 -166.5(2)
C21 Fe2 C14 C15 -84.3(3)
C18 Fe2 C14 C15 166.1(4)
C13 Fe2 C14 C15 119.7(3)
C20 Fe2 C14 C15 -126.7(2)
C17 Fe2 C14 C15 -50.9(4)
C16 Fe2 C14 C15 37.97(19)
C12 Fe2 C14 C15 82.1(2)
C19 Fe2 C14 C13 73.9(2)
C21 Fe2 C14 C13 156.1(2)
C15 Fe2 C14 C13 -119.7(3)
C18 Fe2 C14 C13 46.4(6)
C20 Fe2 C14 C13 113.6(2)
C17 Fe2 C14 C13 -170.6(3)
C16 Fe2 C14 C13 -81.7(2)
C12 Fe2 C14 C13 -37.59(19)
C13 C14 C15 C16 -1.3(4)
Fe2 C14 C15 C16 -60.1(2)
C13 C14 C15 Fe2 58.8(2)
C19 Fe2 C15 C14 40.9(6)
C21 Fe2 C15 C14 113.3(2)
C18 Fe2 C15 C14 -170.9(3)
C13 Fe2 C15 C14 -37.45(19)
C20 Fe2 C15 C14 72.1(3)
C17 Fe2 C15 C14 156.6(2)
C16 Fe2 C15 C14 -118.8(3)
C12 Fe2 C15 C14 -81.6(2)
C19 Fe2 C15 C16 159.7(5)
C21 Fe2 C15 C16 -127.9(2)
C18 Fe2 C15 C16 -52.1(4)
C13 Fe2 C15 C16 81.3(2)
C20 Fe2 C15 C16 -169.1(2)
C17 Fe2 C15 C16 -84.6(2)
C14 Fe2 C15 C16 118.8(3)
C12 Fe2 C15 C16 37.14(19)
C14 C15 C16 C12 1.6(4)
Fe2 C15 C16 C12 -58.5(2)
C14 C15 C16 Fe2 60.1(2)
C13 C12 C16 C15 -1.2(3)
Si1 C12 C16 C15 179.8(2)
Fe2 C12 C16 C15 58.4(2)
C13 C12 C16 Fe2 -59.61(19)
Si1 C12 C16 Fe2 121.4(2)
C19 Fe2 C16 C15 -166.4(3)
C21 Fe2 C16 C15 72.0(3)
C18 Fe2 C16 C15 157.0(2)
C13 Fe2 C16 C15 -81.7(2)
C20 Fe2 C16 C15 35.1(6)
C17 Fe2 C16 C15 114.3(2)
C14 Fe2 C16 C15 -37.8(2)
C12 Fe2 C16 C15 -120.5(3)
C19 Fe2 C16 C12 -45.9(4)
C21 Fe2 C16 C12 -167.51(18)
C15 Fe2 C16 C12 120.5(3)
C18 Fe2 C16 C12 -82.5(2)
C13 Fe2 C16 C12 38.84(17)
C20 Fe2 C16 C12 155.6(5)
C17 Fe2 C16 C12 -125.16(19)
C14 Fe2 C16 C12 82.72(19)
C19 Fe2 C17 C18 -36.9(2)
C21 Fe2 C17 C18 -117.8(3)
C15 Fe2 C17 C18 159.4(2)
C13 Fe2 C17 C18 39.0(7)
C20 Fe2 C17 C18 -80.1(2)
C14 Fe2 C17 C18 -165.0(3)
C16 Fe2 C17 C18 116.1(2)
C12 Fe2 C17 C18 73.9(3)
C19 Fe2 C17 C21 80.9(3)
C15 Fe2 C17 C21 -82.8(3)
C18 Fe2 C17 C21 117.8(3)
C13 Fe2 C17 C21 156.8(5)
C20 Fe2 C17 C21 37.7(2)
C14 Fe2 C17 C21 -47.2(5)
C16 Fe2 C17 C21 -126.1(2)
C12 Fe2 C17 C21 -168.3(2)
C21 C17 C18 C19 -0.7(4)
Fe2 C17 C18 C19 58.9(2)
C21 C17 C18 Fe2 -59.6(2)
C21 Fe2 C18 C19 -81.4(3)
C15 Fe2 C18 C19 -166.3(3)
C13 Fe2 C18 C19 71.6(3)
C20 Fe2 C18 C19 -37.3(2)
C17 Fe2 C18 C19 -120.4(3)
C14 Fe2 C18 C19 35.3(6)
C16 Fe2 C18 C19 156.7(2)
C12 Fe2 C18 C19 113.5(2)
C19 Fe2 C18 C17 120.4(3)
C21 Fe2 C18 C17 39.0(2)
C15 Fe2 C18 C17 -45.9(4)
C13 Fe2 C18 C17 -168.0(2)
C20 Fe2 C18 C17 83.1(2)
C14 Fe2 C18 C17 155.7(4)
C16 Fe2 C18 C17 -82.9(2)
C12 Fe2 C18 C17 -126.1(2)
C17 C18 C19 C20 0.9(4)
Fe2 C18 C19 C20 60.0(2)
C17 C18 C19 Fe2 -59.1(2)
C21 Fe2 C19 C20 -37.9(2)
C15 Fe2 C19 C20 40.6(6)
C18 Fe2 C19 C20 -119.3(3)
C13 Fe2 C19 C20 113.0(2)
C17 Fe2 C19 C20 -82.4(3)
C14 Fe2 C19 C20 72.1(3)
C16 Fe2 C19 C20 -171.3(3)
C12 Fe2 C19 C20 156.1(2)
C21 Fe2 C19 C18 81.4(2)
C15 Fe2 C19 C18 159.8(5)
C13 Fe2 C19 C18 -127.7(2)
C20 Fe2 C19 C18 119.3(3)
C17 Fe2 C19 C18 36.8(2)
C14 Fe2 C19 C18 -168.6(2)
C16 Fe2 C19 C18 -52.0(4)
C12 Fe2 C19 C18 -84.6(2)
C18 C19 C20 C21 -0.8(4)
Fe2 C19 C20 C21 59.1(3)
C18 C19 C20 Fe2 -59.9(2)
C21 Fe2 C20 C19 119.2(3)
C15 Fe2 C20 C19 -166.5(2)
C18 Fe2 C20 C19 37.6(2)
C13 Fe2 C20 C19 -83.9(3)
C17 Fe2 C20 C19 81.0(3)
C14 Fe2 C20 C19 -126.3(2)
C16 Fe2 C20 C19 165.8(5)
C12 Fe2 C20 C19 -49.9(4)
C19 Fe2 C20 C21 -119.2(3)
C15 Fe2 C20 C21 74.3(3)
C18 Fe2 C20 C21 -81.6(2)
C13 Fe2 C20 C21 156.9(2)
C17 Fe2 C20 C21 -38.2(2)
C14 Fe2 C20 C21 114.4(2)
C16 Fe2 C20 C21 46.6(6)
C12 Fe2 C20 C21 -169.1(2)
C19 C20 C21 C17 0.3(4)
Fe2 C20 C21 C17 59.6(2)
C19 C20 C21 Fe2 -59.3(2)
C18 C17 C21 C20 0.2(4)
Fe2 C17 C21 C20 -59.8(2)
C18 C17 C21 Fe2 60.0(2)
C19 Fe2 C21 C20 37.3(2)
C15 Fe2 C21 C20 -125.4(2)
C18 Fe2 C21 C20 80.9(2)
C13 Fe2 C21 C20 -48.2(4)
C17 Fe2 C21 C20 119.0(3)
C14 Fe2 C21 C20 -82.7(3)
C16 Fe2 C21 C20 -165.9(2)
C12 Fe2 C21 C20 159.5(5)
C19 Fe2 C21 C17 -81.7(2)
C15 Fe2 C21 C17 115.7(3)
C18 Fe2 C21 C17 -38.0(2)
C13 Fe2 C21 C17 -167.2(3)
C20 Fe2 C21 C17 -119.0(3)
C14 Fe2 C21 C17 158.4(2)
C16 Fe2 C21 C17 75.1(3)
C12 Fe2 C21 C17 40.5(6)
